data_4109469
loop_
_publ_author_name
'William L. Scott'
'Jacek G. Martynow'
'John C. Huffman'
'Martin J. O'Donnell'

_publ_section_title
;
 Solid-Phase Synthesis of Multiple Classes of Peptidomimetics from
 Versatile Resin-Bound Aldehyde Intermediates
;
_journal_name_full 'Journal of the American Chemical Society'
_journal_page_first 7077
_journal_page_last 7088
_journal_paper_doi 10.1021/ja069188y
_journal_volume 129
_journal_year 2007
_chemical_formula_moiety 'C30 H29 N3 O3, C H2 Cl2'
_chemical_formula_sum 'C31 H31 Cl2 N3 O3'
_chemical_formula_weight 564.49
_chemical_name_systematic
; 
 ? 
;
_space_group_IT_number 2
_symmetry_cell_setting triclinic
_symmetry_space_group_name_Hall '-P 1'
_symmetry_space_group_name_H-M 'P -1'
_atom_sites_solution_hydrogens geom
_atom_sites_solution_primary direct
_atom_sites_solution_secondary difmap
_audit_creation_method SHELXL-97
_cell_angle_alpha 87.302(4)
_cell_angle_beta 79.571(3)
_cell_angle_gamma 76.007(3)
_cell_formula_units_Z 2
_cell_length_a 8.9769(10)
_cell_length_b 12.8730(14)
_cell_length_c 12.9720(15)
_cell_measurement_reflns_used 1598
_cell_measurement_temperature 128(2)
_cell_measurement_theta_max 27.15
_cell_measurement_theta_min 2.29
_cell_volume 1430.5(3)
_computing_cell_refinement 'SAINT (Bruker, 1999)'
_computing_data_collection 'SMART (Bruker, 1999)'
_computing_data_reduction 'SAINT (Bruker, 1999), XTEL (local package)'
_computing_molecular_graphics 'Reciprocal Net (http://recipnet.org)'
_computing_structure_refinement 'SHELXL-97 (Sheldrick, 1997)'
_computing_structure_solution 'SHELXS-97 (Sheldrick, 1990)'
_diffrn_ambient_temperature 128(2)
_diffrn_detector 'CCD area detector'
_diffrn_detector_area_resol_mean 44.52
_diffrn_detector_type 'Bruker SMART 6000'
_diffrn_measured_fraction_theta_full 0.996
_diffrn_measured_fraction_theta_max 0.996
_diffrn_measurement_details '   0.30 degree frames measured for 2.16 seconds each'
_diffrn_measurement_device 'three-circle goniometer with fixed chi'
_diffrn_measurement_device_type 'Bruker Platform goniometer'
_diffrn_measurement_method '\w scans'
_diffrn_radiation_monochromator graphite
_diffrn_radiation_source 'fine-focus sealed tube'
_diffrn_radiation_type MoK\a
_diffrn_radiation_wavelength 0.71073
_diffrn_reflns_av_R_equivalents 0.0853
_diffrn_reflns_av_sigmaI/netI 0.0724
_diffrn_reflns_limit_h_max 11
_diffrn_reflns_limit_h_min -11
_diffrn_reflns_limit_k_max 16
_diffrn_reflns_limit_k_min -16
_diffrn_reflns_limit_l_max 16
_diffrn_reflns_limit_l_min -16
_diffrn_reflns_number 32640
_diffrn_reflns_theta_full 27.58
_diffrn_reflns_theta_max 27.58
_diffrn_reflns_theta_min 2.28
_diffrn_standards_decay_% 0.0
_exptl_absorpt_coefficient_mu 0.264
_exptl_absorpt_correction_type none
_exptl_crystal_colour colorless
_exptl_crystal_density_diffrn 1.311
_exptl_crystal_description 'cleaved plate'
_exptl_crystal_F_000 592
_exptl_crystal_size_max 0.30
_exptl_crystal_size_mid 0.30
_exptl_crystal_size_min 0.12
_refine_diff_density_max 0.354
_refine_diff_density_min -0.412
_refine_diff_density_rms 0.049
_refine_ls_extinction_method none
_refine_ls_goodness_of_fit_ref 0.875
_refine_ls_hydrogen_treatment mixed
_refine_ls_matrix_type full
_refine_ls_number_parameters 495
_refine_ls_number_reflns 6601
_refine_ls_number_restraints 0
_refine_ls_restrained_S_all 0.875
_refine_ls_R_factor_all 0.0829
_refine_ls_R_factor_gt 0.0447
_refine_ls_shift/su_max 0.000
_refine_ls_shift/su_mean 0.000
_refine_ls_structure_factor_coef Fsqd
_refine_ls_weighting_details 'calc w=1/[\s^2^(Fo^2^)+(0.0545P)^2^+0.0000P] where P=(Fo^2^+2Fc^2^)/3'
_refine_ls_weighting_scheme calc
_refine_ls_wR_factor_gt 0.1008
_refine_ls_wR_factor_ref 0.1161
_reflns_number_gt 3780
_reflns_number_total 6601
_reflns_threshold_expression >2sigma(I)
_cod_data_source_file ja069188ysi20061221_040201.cif
_cod_data_source_block 06903
_cod_original_sg_symbol_Hall '-P 1  '
_cod_original_sg_symbol_H-M 'P -1 '
_cod_database_code 4109469

loop_
_symmetry_equiv_pos_as_xyz
'x, y, z'
'-x, -y, -z'

loop_
_atom_site_label
_atom_site_type_symbol
_atom_site_fract_x
_atom_site_fract_y
_atom_site_fract_z
_atom_site_U_iso_or_equiv
_atom_site_adp_type
_atom_site_occupancy
_atom_site_symmetry_multiplicity
_atom_site_calc_flag
_atom_site_refinement_flags
_atom_site_disorder_assembly
_atom_site_disorder_group
N1 N 0.51423(17) 0.27204(12) 0.00613(12) 0.0258(3) Uani 1 1 d . . .
C2 C 0.6066(2) 0.33789(14) 0.02479(13) 0.0236(4) Uani 1 1 d . . .
C3 C 0.7571(2) 0.34236(15) -0.02351(14) 0.0272(4) Uani 1 1 d . . .
C4 C 0.8221(2) 0.41769(15) 0.01035(15) 0.0288(4) Uani 1 1 d . . .
C5 C 0.7386(2) 0.48913(14) 0.09077(14) 0.0263(4) Uani 1 1 d . . .
C6 C 0.5919(2) 0.48388(14) 0.14190(14) 0.0249(4) Uani 1 1 d . . .
C7 C 0.5246(2) 0.40606(13) 0.10889(13) 0.0235(4) Uani 1 1 d . . .
C8 C 0.3782(2) 0.37814(14) 0.14151(13) 0.0247(4) Uani 1 1 d . . .
C9 C 0.2456(2) 0.42276(16) 0.22737(15) 0.0279(4) Uani 1 1 d . . .
C10 C 0.0987(2) 0.39118(15) 0.20944(17) 0.0301(4) Uani 1 1 d . . .
N11 N 0.13467(16) 0.27930(12) 0.17751(11) 0.0257(3) Uani 1 1 d . . .
C12 C 0.0817(2) 0.20145(14) 0.23316(14) 0.0249(4) Uani 1 1 d . . .
C13 C 0.1491(2) 0.09670(14) 0.17183(13) 0.0242(4) Uani 1 1 d . . .
C14 C 0.2937(2) 0.11914(15) 0.10012(15) 0.0265(4) Uani 1 1 d . . .
C15 C 0.2491(2) 0.24117(14) 0.08290(14) 0.0260(4) Uani 1 1 d . . .
C16 C 0.3781(2) 0.29660(14) 0.07760(13) 0.0248(4) Uani 1 1 d . . .
H16 H 0.355(2) -0.4129(16) 0.3763(14) 0.032(5) Uiso 1 1 d . . .
O17 O 0.81611(14) 0.56388(10) 0.11284(10) 0.0329(3) Uani 1 1 d . . .
C18 C 0.7427(3) 0.6348(2) 0.19742(19) 0.0421(5) Uani 1 1 d . . .
O19 O -0.00458(14) 0.20947(10) 0.31843(9) 0.0295(3) Uani 1 1 d . . .
C20 C 0.0328(2) 0.07366(17) 0.10561(15) 0.0294(4) Uani 1 1 d . . .
C21 C -0.1175(2) 0.05587(15) 0.16690(14) 0.0280(4) Uani 1 1 d . . .
C22 C -0.2463(2) 0.14136(17) 0.19288(15) 0.0313(4) Uani 1 1 d . . .
C23 C -0.3850(2) 0.12549(19) 0.24955(16) 0.0374(5) Uani 1 1 d . . .
C24 C -0.3976(2) 0.02418(19) 0.28177(17) 0.0412(5) Uani 1 1 d . . .
C25 C -0.2710(3) -0.06178(19) 0.25628(17) 0.0412(5) Uani 1 1 d . . .
C26 C -0.1329(2) -0.04604(17) 0.19963(16) 0.0351(5) Uani 1 1 d . . .
N27 N 0.18208(18) 0.01480(12) 0.25099(12) 0.0244(3) Uani 1 1 d . . .
C28 C 0.2661(2) -0.08559(14) 0.23025(14) 0.0266(4) Uani 1 1 d . . .
O29 O 0.32470(16) -0.11498(10) 0.14009(10) 0.0373(3) Uani 1 1 d . . .
C30 C 0.2844(2) -0.15916(14) 0.32208(14) 0.0265(4) Uani 1 1 d . . .
C31 C 0.2714(2) -0.12166(16) 0.42330(15) 0.0291(4) Uani 1 1 d . . .
C32 C 0.2908(2) -0.19363(17) 0.50573(16) 0.0328(5) Uani 1 1 d . . .
C33 C 0.3228(2) -0.30292(15) 0.48973(15) 0.0326(5) Uani 1 1 d . . .
C34 C 0.3342(2) -0.33923(17) 0.38905(16) 0.0366(5) Uani 1 1 d . . .
C35 C 0.3165(2) -0.26858(15) 0.30583(16) 0.0331(5) Uani 1 1 d . . .
C36 C 0.3442(3) -0.3793(2) 0.58051(19) 0.0479(6) Uani 1 1 d . . .
Cl37 Cl 0.2876(4) 0.1858(3) 0.4745(3) 0.0518(12) Uani 0.527(18) 1 d P A 1
C38 C 0.0936(3) 0.2468(3) 0.5299(2) 0.0662(8) Uani 1 1 d . . .
Cl39 Cl 0.0679(6) 0.3910(5) 0.5450(4) 0.0999(11) Uani 0.527(18) 1 d P A 1
H40 H 0.549(2) 0.2198(16) -0.0403(15) 0.035(6) Uiso 1 1 d . . .
H41 H 0.812(2) 0.2916(14) -0.0781(14) 0.026(5) Uiso 1 1 d . . .
H42 H 0.924(2) 0.4244(14) -0.0215(14) 0.027(5) Uiso 1 1 d . . .
H43 H 0.5339(19) 0.5306(13) 0.1963(13) 0.018(4) Uiso 1 1 d . . .
H44 H 0.223(2) 0.5020(16) 0.2305(14) 0.031(5) Uiso 1 1 d . . .
H45 H 0.266(2) 0.3955(15) 0.2974(16) 0.038(6) Uiso 1 1 d . . .
H46 H 0.052(2) 0.4391(15) 0.1512(15) 0.030(5) Uiso 1 1 d . . .
H47 H 0.020(2) 0.4007(14) 0.2719(15) 0.030(5) Uiso 1 1 d . . .
H48 H 0.386(2) 0.1011(14) 0.1369(14) 0.027(5) Uiso 1 1 d . . .
H49 H 0.317(2) 0.0803(14) 0.0350(14) 0.025(5) Uiso 1 1 d . . .
H50 H 0.196(2) 0.2590(14) 0.0169(14) 0.031(5) Uiso 1 1 d . . .
H51 H 0.815(3) 0.6808(17) 0.2010(16) 0.050(6) Uiso 1 1 d . . .
H52 H 0.642(3) 0.6792(17) 0.1822(16) 0.044(6) Uiso 1 1 d . . .
H53 H 0.722(2) 0.5934(17) 0.2634(17) 0.048(6) Uiso 1 1 d . . .
H54 H 0.090(2) 0.0096(15) 0.0633(14) 0.030(5) Uiso 1 1 d . . .
H55 H 0.014(2) 0.1337(14) 0.0527(14) 0.027(5) Uiso 1 1 d . . .
H56 H -0.238(2) 0.2150(16) 0.1714(14) 0.033(5) Uiso 1 1 d . . .
H57 H -0.467(2) 0.1814(17) 0.2654(16) 0.045(6) Uiso 1 1 d . . .
H58 H -0.491(2) 0.0086(16) 0.3222(16) 0.043(6) Uiso 1 1 d . . .
H59 H -0.276(3) -0.1362(19) 0.2768(18) 0.059(7) Uiso 1 1 d . . .
H60 H -0.046(2) -0.1074(17) 0.1803(16) 0.048(6) Uiso 1 1 d . . .
H61 H 0.126(2) 0.0297(16) 0.3117(17) 0.039(6) Uiso 1 1 d . . .
H62 H 0.254(2) -0.0476(16) 0.4342(15) 0.036(6) Uiso 1 1 d . . .
H63 H 0.281(2) -0.1659(15) 0.5738(16) 0.038(6) Uiso 1 1 d . . .
H64 H 0.328(2) -0.2971(14) 0.2321(14) 0.025(5) Uiso 1 1 d . . .
H65 H 0.271(3) -0.3567(19) 0.6416(19) 0.061(7) Uiso 1 1 d . . .
H66 H 0.453(4) -0.394(2) 0.597(2) 0.093(10) Uiso 1 1 d . . .
H67 H 0.346(3) -0.453(2) 0.5628(19) 0.069(8) Uiso 1 1 d . . .
H68 H 0.031(3) 0.249(2) 0.474(2) 0.086(9) Uiso 1 1 d . . .
H69 H 0.062(4) 0.212(2) 0.592(3) 0.101(11) Uiso 1 1 d . . .
Cl1A Cl 0.2948(7) 0.2042(9) 0.4852(6) 0.137(2) Uani 0.473(18) 1 d P A 2
Cl2A Cl 0.0595(6) 0.3640(10) 0.5855(13) 0.131(3) Uani 0.473(18) 1 d P A 2

loop_
_atom_site_aniso_label
_atom_site_aniso_U_11
_atom_site_aniso_U_22
_atom_site_aniso_U_33
_atom_site_aniso_U_23
_atom_site_aniso_U_13
_atom_site_aniso_U_12
N1 0.0261(8) 0.0244(9) 0.0253(8) -0.0026(7) -0.0013(7) -0.0051(7)
C2 0.0249(9) 0.0209(9) 0.0240(9) 0.0031(7) -0.0048(7) -0.0038(7)
C3 0.0244(10) 0.0257(10) 0.0274(10) 0.0007(8) -0.0007(8) -0.0012(8)
C4 0.0213(10) 0.0318(11) 0.0316(10) 0.0062(8) -0.0026(8) -0.0057(8)
C5 0.0261(10) 0.0235(10) 0.0303(10) 0.0038(8) -0.0082(8) -0.0063(8)
C6 0.0240(9) 0.0240(10) 0.0253(10) 0.0006(8) -0.0042(8) -0.0028(8)
C7 0.0237(9) 0.0208(9) 0.0243(9) 0.0044(7) -0.0044(7) -0.0030(7)
C8 0.0237(9) 0.0236(9) 0.0250(9) 0.0012(7) -0.0025(7) -0.0034(7)
C9 0.0267(10) 0.0257(11) 0.0293(10) -0.0036(8) -0.0002(8) -0.0053(8)
C10 0.0234(10) 0.0255(10) 0.0375(11) -0.0042(9) 0.0023(9) -0.0033(8)
N11 0.0236(8) 0.0242(8) 0.0283(8) -0.0010(6) -0.0022(6) -0.0052(6)
C12 0.0225(9) 0.0274(10) 0.0262(10) -0.0004(8) -0.0078(8) -0.0059(8)
C13 0.0250(9) 0.0259(10) 0.0224(9) -0.0012(7) -0.0041(7) -0.0072(8)
C14 0.0285(10) 0.0272(10) 0.0240(10) -0.0042(8) -0.0012(8) -0.0089(8)
C15 0.0252(9) 0.0271(10) 0.0250(9) 0.0003(8) -0.0031(8) -0.0057(8)
C16 0.0249(9) 0.0243(10) 0.0232(9) 0.0028(7) -0.0029(7) -0.0037(8)
O17 0.0277(7) 0.0294(7) 0.0427(8) -0.0028(6) -0.0048(6) -0.0098(6)
C18 0.0385(13) 0.0427(14) 0.0485(14) -0.0107(11) -0.0038(11) -0.0171(11)
O19 0.0280(7) 0.0322(7) 0.0262(7) -0.0030(5) 0.0004(6) -0.0066(6)
C20 0.0314(10) 0.0340(11) 0.0255(10) -0.0022(9) -0.0060(8) -0.0117(9)
C21 0.0303(10) 0.0349(11) 0.0225(9) 0.0001(8) -0.0089(8) -0.0114(9)
C22 0.0329(11) 0.0340(12) 0.0301(10) 0.0045(9) -0.0128(8) -0.0092(9)
C23 0.0280(11) 0.0460(14) 0.0395(12) -0.0025(10) -0.0139(9) -0.0046(10)
C24 0.0310(12) 0.0599(16) 0.0383(12) 0.0021(11) -0.0062(10) -0.0221(11)
C25 0.0441(13) 0.0381(13) 0.0477(13) 0.0040(10) -0.0102(10) -0.0212(11)
C26 0.0334(11) 0.0323(12) 0.0427(12) -0.0015(9) -0.0103(9) -0.0107(10)
N27 0.0270(8) 0.0245(8) 0.0205(8) -0.0018(6) -0.0010(7) -0.0057(7)
C28 0.0271(10) 0.0265(10) 0.0263(10) -0.0031(8) -0.0036(8) -0.0067(8)
O29 0.0506(9) 0.0307(8) 0.0248(7) -0.0039(6) 0.0009(6) -0.0031(7)
C30 0.0224(9) 0.0275(10) 0.0274(10) -0.0006(8) -0.0013(8) -0.0039(8)
C31 0.0297(10) 0.0281(11) 0.0300(10) -0.0018(8) -0.0047(8) -0.0080(9)
C32 0.0306(11) 0.0399(12) 0.0260(10) -0.0002(9) -0.0035(8) -0.0057(9)
C33 0.0252(10) 0.0336(11) 0.0322(11) 0.0044(9) 0.0004(8) 0.0014(8)
C34 0.0376(12) 0.0260(11) 0.0393(12) 0.0008(9) -0.0012(9) 0.0013(9)
C35 0.0360(11) 0.0286(11) 0.0306(11) -0.0021(9) -0.0030(9) -0.0014(9)
C36 0.0519(16) 0.0390(15) 0.0371(13) 0.0093(11) 0.0024(11) 0.0101(12)
Cl37 0.0354(11) 0.059(2) 0.0548(14) -0.0072(11) 0.0023(8) -0.0051(8)
C38 0.0440(15) 0.109(3) 0.0445(16) -0.0161(16) -0.0028(13) -0.0178(15)
Cl39 0.098(2) 0.118(2) 0.090(2) -0.0373(18) 0.0060(15) -0.048(2)
Cl1A 0.057(2) 0.208(6) 0.118(4) 0.061(3) 0.005(2) -0.006(3)
Cl2A 0.0589(19) 0.146(5) 0.187(7) -0.111(5) -0.034(3) 0.006(2)

loop_
_atom_type_symbol
_atom_type_description
_atom_type_scat_dispersion_real
_atom_type_scat_dispersion_imag
_atom_type_scat_source
C C 0.0033 0.0016 'International Tables Vol C Tables 4.2.6.8 and 6.1.1.4'
H H 0.0000 0.0000 'International Tables Vol C Tables 4.2.6.8 and 6.1.1.4'
N N 0.0061 0.0033 'International Tables Vol C Tables 4.2.6.8 and 6.1.1.4'
O O 0.0106 0.0060 'International Tables Vol C Tables 4.2.6.8 and 6.1.1.4'
Cl Cl 0.1484 0.1585 'International Tables Vol C Tables 4.2.6.8 and 6.1.1.4'

loop_
_geom_angle_atom_site_label_1
_geom_angle_atom_site_label_2
_geom_angle_atom_site_label_3
_geom_angle
C16 N1 C2 107.93(15)
C16 N1 H40 130.1(13)
C2 N1 H40 121.6(13)
N1 C2 C3 130.43(17)
N1 C2 C7 108.20(15)
C3 C2 C7 121.36(16)
C4 C3 C2 118.31(17)
C4 C3 H41 122.6(11)
C2 C3 H41 119.1(11)
C3 C4 C5 120.74(17)
C3 C4 H42 121.0(11)
C5 C4 H42 118.2(11)
C6 C5 O17 123.92(16)
C6 C5 C4 121.91(17)
O17 C5 C4 114.17(16)
C5 C6 C7 117.92(17)
C5 C6 H43 123.5(10)
C7 C6 H43 118.6(10)
C6 C7 C2 119.66(16)
C6 C7 C8 133.54(16)
C2 C7 C8 106.78(15)
C16 C8 C7 106.34(15)
C16 C8 C9 123.27(16)
C7 C8 C9 130.38(16)
C8 C9 C10 109.63(16)
C8 C9 H44 112.0(11)
C10 C9 H44 108.1(11)
C8 C9 H45 112.3(11)
C10 C9 H45 107.6(11)
H44 C9 H45 106.9(15)
N11 C10 C9 110.77(15)
N11 C10 H46 108.9(10)
C9 C10 H46 109.5(10)
N11 C10 H47 108.3(11)
C9 C10 H47 111.5(11)
H46 C10 H47 107.7(15)
C12 N11 C10 125.21(15)
C12 N11 C15 113.82(14)
C10 N11 C15 120.69(14)
O19 C12 N11 127.41(17)
O19 C12 C13 124.50(16)
N11 C12 C13 108.09(15)
N27 C13 C12 105.03(14)
N27 C13 C14 114.81(15)
C12 C13 C14 102.65(14)
N27 C13 C20 111.98(15)
C12 C13 C20 111.43(15)
C14 C13 C20 110.43(14)
C13 C14 C15 103.48(14)
C13 C14 H48 110.4(10)
C15 C14 H48 108.7(10)
C13 C14 H49 111.9(10)
C15 C14 H49 112.0(10)
H48 C14 H49 110.1(14)
N11 C15 C16 107.38(14)
N11 C15 C14 102.98(14)
C16 C15 C14 115.53(15)
N11 C15 H50 109.7(10)
C16 C15 H50 110.7(10)
C14 C15 H50 110.2(10)
C8 C16 N1 110.74(16)
C8 C16 C15 125.53(16)
N1 C16 C15 123.73(16)
C5 O17 C18 117.31(15)
O17 C18 H51 105.2(12)
O17 C18 H52 109.7(12)
H51 C18 H52 109.8(17)
O17 C18 H53 110.2(12)
H51 C18 H53 113.0(17)
H52 C18 H53 108.9(17)
C21 C20 C13 115.58(15)
C21 C20 H54 110.4(11)
C13 C20 H54 105.6(11)
C21 C20 H55 111.3(10)
C13 C20 H55 108.3(10)
H54 C20 H55 104.9(14)
C26 C21 C22 117.90(18)
C26 C21 C20 121.28(18)
C22 C21 C20 120.82(18)
C23 C22 C21 121.1(2)
C23 C22 H56 119.5(11)
C21 C22 H56 119.4(11)
C24 C23 C22 120.2(2)
C24 C23 H57 119.7(14)
C22 C23 H57 120.1(14)
C23 C24 C25 119.6(2)
C23 C24 H58 123.6(12)
C25 C24 H58 116.8(12)
C26 C25 C24 120.3(2)
C26 C25 H59 117.4(13)
C24 C25 H59 122.3(13)
C25 C26 C21 121.0(2)
C25 C26 H60 119.5(13)
C21 C26 H60 119.5(13)
C28 N27 C13 124.41(15)
C28 N27 H61 119.4(14)
C13 N27 H61 114.6(14)
O29 C28 N27 121.34(17)
O29 C28 C30 122.05(16)
N27 C28 C30 116.60(15)
C35 C30 C31 118.93(17)
C35 C30 C28 118.70(16)
C31 C30 C28 122.36(17)
C32 C31 C30 119.99(19)
C32 C31 H62 120.7(12)
C30 C31 H62 119.2(12)
C33 C32 C31 121.20(19)
C33 C32 H63 120.6(12)
C31 C32 H63 118.2(12)
C32 C33 C34 118.32(18)
C32 C33 C36 120.12(19)
C34 C33 C36 121.6(2)
C35 C34 C33 121.2(2)
C35 C34 H16 118.9(12)
C33 C34 H16 119.9(12)
C34 C35 C30 120.35(19)
C34 C35 H64 119.9(10)
C30 C35 H64 119.8(10)
C33 C36 H65 113.1(14)
C33 C36 H66 112.1(17)
H65 C36 H66 110(2)
C33 C36 H67 112.6(15)
H65 C36 H67 111(2)
H66 C36 H67 97(2)
Cl2A C38 Cl1A 108.1(4)
Cl2A C38 Cl37 117.9(3)
Cl1A C38 Cl39 102.2(5)
Cl37 C38 Cl39 111.0(2)
Cl2A C38 H68 111.6(17)
Cl1A C38 H68 113.3(16)
Cl37 C38 H68 106.4(16)
Cl39 C38 H68 98.4(16)
Cl2A C38 H69 95(2)
Cl1A C38 H69 112(2)
Cl37 C38 H69 110(2)
Cl39 C38 H69 114(2)
H68 C38 H69 116(2)

loop_
_geom_bond_atom_site_label_1
_geom_bond_atom_site_label_2
_geom_bond_distance
N1 C16 1.372(2)
N1 C2 1.377(2)
N1 H40 0.88(2)
C2 C3 1.396(2)
C2 C7 1.410(2)
C3 C4 1.371(3)
C3 H41 0.966(18)
C4 C5 1.403(3)
C4 H42 0.953(18)
C5 C6 1.379(2)
C5 O17 1.383(2)
C6 C7 1.407(2)
C6 H43 0.942(17)
C7 C8 1.431(2)
C8 C16 1.368(2)
C8 C9 1.496(2)
C9 C10 1.529(3)
C9 H44 0.992(19)
C9 H45 0.99(2)
C10 N11 1.460(2)
C10 H46 1.036(19)
C10 H47 0.964(19)
N11 C12 1.338(2)
N11 C15 1.469(2)
C12 O19 1.223(2)
C12 C13 1.533(2)
C13 N27 1.453(2)
C13 C14 1.533(2)
C13 C20 1.554(2)
C14 C15 1.540(3)
C14 H48 1.001(18)
C14 H49 0.966(18)
C15 C16 1.490(2)
C15 H50 1.044(18)
O17 C18 1.418(2)
C18 H51 0.99(2)
C18 H52 0.99(2)
C18 H53 1.00(2)
C20 C21 1.500(3)
C20 H54 0.991(19)
C20 H55 1.013(18)
C21 C26 1.391(3)
C21 C22 1.393(3)
C22 C23 1.381(3)
C22 H56 0.992(19)
C23 C24 1.375(3)
C23 H57 0.90(2)
C24 C25 1.384(3)
C24 H58 0.97(2)
C25 C26 1.377(3)
C25 H59 0.99(2)
C26 H60 0.97(2)
N27 C28 1.341(2)
N27 H61 0.86(2)
C28 O29 1.229(2)
C28 C30 1.494(2)
C30 C35 1.386(3)
C30 C31 1.396(3)
C31 C32 1.388(3)
C31 H62 0.94(2)
C32 C33 1.384(3)
C32 H63 0.95(2)
C33 C34 1.386(3)
C33 C36 1.508(3)
C34 C35 1.385(3)
C34 H16 0.937(19)
C35 H64 1.020(18)
C36 H65 0.94(2)
C36 H66 1.00(3)
C36 H67 0.98(3)
Cl37 C38 1.762(4)
C38 Cl2A 1.640(7)
C38 Cl1A 1.753(6)
C38 Cl39 1.830(7)
C38 H68 0.99(3)
C38 H69 0.94(3)

loop_
_geom_torsion_atom_site_label_1
_geom_torsion_atom_site_label_2
_geom_torsion_atom_site_label_3
_geom_torsion_atom_site_label_4
_geom_torsion
C16 N1 C2 C3 177.61(18)
C16 N1 C2 C7 -0.94(18)
N1 C2 C3 C4 179.35(17)
C7 C2 C3 C4 -2.3(3)
C2 C3 C4 C5 -0.7(3)
C3 C4 C5 C6 2.9(3)
C3 C4 C5 O17 -176.90(16)
O17 C5 C6 C7 177.77(15)
C4 C5 C6 C7 -2.0(3)
C5 C6 C7 C2 -1.0(2)
C5 C6 C7 C8 -179.29(18)
N1 C2 C7 C6 -178.17(15)
C3 C2 C7 C6 3.1(3)
N1 C2 C7 C8 0.56(19)
C3 C2 C7 C8 -178.14(15)
C6 C7 C8 C16 178.50(18)
C2 C7 C8 C16 0.03(19)
C6 C7 C8 C9 -2.2(3)
C2 C7 C8 C9 179.36(18)
C16 C8 C9 C10 -18.1(3)
C7 C8 C9 C10 162.65(18)
C8 C9 C10 N11 43.0(2)
C9 C10 N11 C12 114.97(19)
C9 C10 N11 C15 -58.5(2)
C10 N11 C12 O19 0.2(3)
C15 N11 C12 O19 174.15(17)
C10 N11 C12 C13 -179.31(15)
C15 N11 C12 C13 -5.41(19)
O19 C12 C13 N27 -37.0(2)
N11 C12 C13 N27 142.53(14)
O19 C12 C13 C14 -157.40(17)
N11 C12 C13 C14 22.17(18)
O19 C12 C13 C20 84.4(2)
N11 C12 C13 C20 -96.02(17)
N27 C13 C14 C15 -142.62(15)
C12 C13 C14 C15 -29.27(17)
C20 C13 C14 C15 89.62(17)
C12 N11 C15 C16 -136.04(15)
C10 N11 C15 C16 38.2(2)
C12 N11 C15 C14 -13.65(19)
C10 N11 C15 C14 160.56(15)
C13 C14 C15 N11 26.41(17)
C13 C14 C15 C16 143.14(15)
C7 C8 C16 N1 -0.6(2)
C9 C8 C16 N1 180.00(16)
C7 C8 C16 C15 179.69(16)
C9 C8 C16 C15 0.3(3)
C2 N1 C16 C8 0.98(19)
C2 N1 C16 C15 -179.32(16)
N11 C15 C16 C8 -8.0(2)
C14 C15 C16 C8 -122.20(19)
N11 C15 C16 N1 172.38(15)
C14 C15 C16 N1 58.2(2)
C6 C5 O17 C18 3.9(3)
C4 C5 O17 C18 -176.38(18)
N27 C13 C20 C21 53.7(2)
C12 C13 C20 C21 -63.6(2)
C14 C13 C20 C21 -177.04(16)
C13 C20 C21 C26 -90.5(2)
C13 C20 C21 C22 89.5(2)
C26 C21 C22 C23 0.1(3)
C20 C21 C22 C23 -179.83(17)
C21 C22 C23 C24 0.3(3)
C22 C23 C24 C25 -0.6(3)
C23 C24 C25 C26 0.4(3)
C24 C25 C26 C21 0.0(3)
C22 C21 C26 C25 -0.3(3)
C20 C21 C26 C25 179.71(18)
C12 C13 N27 C28 -168.33(16)
C14 C13 N27 C28 -56.4(2)
C20 C13 N27 C28 70.6(2)
C13 N27 C28 O29 1.4(3)
C13 N27 C28 C30 -178.67(15)
O29 C28 C30 C35 -23.7(3)
N27 C28 C30 C35 156.36(17)
O29 C28 C30 C31 155.87(18)
N27 C28 C30 C31 -24.1(3)
C35 C30 C31 C32 0.1(3)
C28 C30 C31 C32 -179.46(17)
C30 C31 C32 C33 -0.1(3)
C31 C32 C33 C34 -0.5(3)
C31 C32 C33 C36 179.7(2)
C32 C33 C34 C35 1.0(3)
C36 C33 C34 C35 -179.1(2)
C33 C34 C35 C30 -1.1(3)
C31 C30 C35 C34 0.5(3)
C28 C30 C35 C34 -179.95(17)
